data_1564158
loop_
_publ_author_name
'Cho, Minji'
'Shin, Hye Jin'
'Kusumahastuti, Dewi K.A.'
'Yeo, Hyeonuk'
'Min, Kil Sik'

_publ_section_title
;
 Monomeric and tetrameric mercury(II) complexes with iodo and N2O2/N3O
 ligands: Structure and blue luminescence
;
_journal_name_full 'Inorganica Chimica Acta'
_journal_page_first 119789
_journal_paper_doi 10.1016/j.ica.2020.119789
_journal_volume 511
_journal_year 2020
_chemical_formula_moiety 'C10 H16 Hg I2 N2 O2'
_chemical_formula_sum 'C10 H16 Hg I2 N2 O2'
_chemical_formula_weight 650.64
_space_group_crystal_system monoclinic
_space_group_IT_number 14
_space_group_name_Hall '-P 2yn'
_space_group_name_H-M_alt 'P 1 21/n 1'
_atom_sites_solution_hydrogens geom
_audit_creation_method SHELXL-2018/3
_cell_angle_alpha 90
_cell_angle_beta 99.84(3)
_cell_angle_gamma 90
_cell_formula_units_Z 4
_cell_length_a 7.9900(16)
_cell_length_b 13.145(3)
_cell_length_c 14.698(3)
_cell_measurement_reflns_used 41234
_cell_measurement_temperature 153(2)
_cell_measurement_theta_max 33.55
_cell_measurement_theta_min 0.36
_cell_volume 1521.0(6)
_computing_cell_refinement HKL3000
_computing_data_collection 'PAL ADSC Quantum-210 ADX Program'
_computing_data_reduction HKL3000
_computing_molecular_graphics ORTEP
_computing_publication_material WinGX
_computing_structure_refinement 'SHELXL-2018/3 (Sheldrick, 2018)'
_computing_structure_solution 'SHELXL-2018/3 (Sheldrick, 2018)'
_diffrn_ambient_temperature 153(2)
_diffrn_measured_fraction_theta_full 0.940
_diffrn_measured_fraction_theta_max 0.828
_diffrn_measurement_device_type 'ADSC Q210 CCD area detector'
_diffrn_measurement_method 'omega scan'
_diffrn_radiation_type synchrotron
_diffrn_radiation_wavelength 0.62998
_diffrn_reflns_av_R_equivalents 0.0473
_diffrn_reflns_av_unetI/netI 0.0346
_diffrn_reflns_Laue_measured_fraction_full 0.940
_diffrn_reflns_Laue_measured_fraction_max 0.828
_diffrn_reflns_limit_h_max 12
_diffrn_reflns_limit_h_min -12
_diffrn_reflns_limit_k_max 22
_diffrn_reflns_limit_k_min -22
_diffrn_reflns_limit_l_max 23
_diffrn_reflns_limit_l_min -23
_diffrn_reflns_number 22195
_diffrn_reflns_point_group_measured_fraction_full 0.940
_diffrn_reflns_point_group_measured_fraction_max 0.828
_diffrn_reflns_theta_full 22.209
_diffrn_reflns_theta_max 33.467
_diffrn_reflns_theta_min 2.673
_diffrn_source 'PLSII 2D bending magnet'
_exptl_absorpt_coefficient_mu 10.390
_exptl_absorpt_correction_T_max 0.595
_exptl_absorpt_correction_T_min 0.258
_exptl_absorpt_correction_type empirical
_exptl_absorpt_process_details 'HKL3000 Scalepack'
_exptl_crystal_colour yellow
_exptl_crystal_density_diffrn 2.841
_exptl_crystal_description plate
_exptl_crystal_F_000 1168
_exptl_crystal_size_max 0.150
_exptl_crystal_size_mid 0.120
_exptl_crystal_size_min 0.050
_refine_diff_density_max 2.504
_refine_diff_density_min -3.864
_refine_diff_density_rms 0.282
_refine_ls_extinction_coef .
_refine_ls_extinction_method none
_refine_ls_goodness_of_fit_ref 1.093
_refine_ls_hydrogen_treatment constr
_refine_ls_matrix_type full
_refine_ls_number_parameters 156
_refine_ls_number_reflns 7067
_refine_ls_number_restraints 6
_refine_ls_restrained_S_all 1.174
_refine_ls_R_factor_all 0.0411
_refine_ls_R_factor_gt 0.0390
_refine_ls_shift/su_max 0.001
_refine_ls_shift/su_mean 0.000
_refine_ls_structure_factor_coef Fsqd
_refine_ls_weighting_details 'w=1/[\s^2^(Fo^2^)+(0.0657P)^2^+4.2825P] where P=(Fo^2^+2Fc^2^)/3'
_refine_ls_weighting_scheme calc
_refine_ls_wR_factor_gt 0.1124
_refine_ls_wR_factor_ref 0.1143
_reflns_Friedel_coverage 0.000
_reflns_Friedel_fraction_full .
_reflns_Friedel_fraction_max .
_reflns_number_gt 6667
_reflns_number_total 7067
_reflns_threshold_expression 'I > 2\s(I)'
_cod_data_source_file ICA-2020-511-119789.cif
_cod_data_source_block 1
_cod_original_cell_volume 1521.0(5)
_cod_original_sg_symbol_H-M 'P 21/n'
_cod_database_code 1564158
_shelx_shelxl_version_number 2018/3
_shelx_space_group_comment
;
The symmetry employed for this shelxl refinement is uniquely defined
by the following loop, which should always be used as a source of
symmetry information in preference to the above space-group names.
They are only intended as comments.
;
_shelx_estimated_absorpt_t_min 0.305
_shelx_estimated_absorpt_t_max 0.625

loop_
_space_group_symop_operation_xyz
'x, y, z'
'-x+1/2, y+1/2, -z+1/2'
'-x, -y, -z'
'x-1/2, -y-1/2, z-1/2'

loop_
_atom_site_label
_atom_site_type_symbol
_atom_site_fract_x
_atom_site_fract_y
_atom_site_fract_z
_atom_site_U_iso_or_equiv
_atom_site_adp_type
_atom_site_occupancy
_atom_site_site_symmetry_order
_atom_site_calc_flag
_atom_site_refinement_flags_posn
_atom_site_refinement_flags_adp
_atom_site_refinement_flags_occupancy
_atom_site_disorder_assembly
_atom_site_disorder_group
Hg1 Hg 0.79887(2) 0.42052(2) 0.21056(2) 0.02594(5) Uani 1 1 d . . . . .
I1 I 0.97693(3) 0.27256(2) 0.14900(2) 0.02635(6) Uani 1 1 d . . . . .
I2 I 0.49698(3) 0.44410(2) 0.26213(2) 0.03028(7) Uani 1 1 d . . . . .
N1 N 1.0095(4) 0.4738(2) 0.3428(2) 0.0244(5) Uani 1 1 d . . . . .
N2 N 0.9032(5) 0.5920(3) 0.1822(2) 0.0255(6) Uani 1 1 d . . . . .
O1 O 0.6722(5) 0.4976(3) 0.0323(3) 0.0409(8) Uani 1 1 d . . . . .
H1 H 0.697045 0.463797 -0.011956 0.061 Uiso 1 1 calc R U . . .
O2 O 1.3145(4) 0.6523(4) 0.1005(3) 0.0484(11) Uani 1 1 d D . . . .
H2B H 1.393484 0.676394 0.139620 0.073 Uiso 1 1 calc DR U . . .
C1 C 1.1019(6) 0.4138(3) 0.4063(3) 0.0284(7) Uani 1 1 d . . . . .
H1A H 1.082054 0.342542 0.403803 0.034 Uiso 1 1 calc R U . . .
C2 C 1.2262(6) 0.4527(4) 0.4759(3) 0.0346(9) Uani 1 1 d . . . . .
H2A H 1.288135 0.408870 0.520825 0.041 Uiso 1 1 calc R U . . .
C3 C 1.2575(6) 0.5557(5) 0.4782(3) 0.0384(9) Uani 1 1 d . . . . .
H3 H 1.342230 0.583673 0.524744 0.046 Uiso 1 1 calc R U . . .
C4 C 1.1647(6) 0.6181(4) 0.4124(3) 0.0328(8) Uani 1 1 d . . . . .
H4 H 1.185452 0.689245 0.412723 0.039 Uiso 1 1 calc R U . . .
C5 C 1.0400(6) 0.5746(3) 0.3454(3) 0.0259(6) Uani 1 1 d . . . . .
C6 C 0.9295(7) 0.6384(3) 0.2748(3) 0.0327(8) Uani 1 1 d . . . . .
H6A H 0.817896 0.648299 0.294236 0.039 Uiso 1 1 calc R U . . .
H6B H 0.982441 0.706151 0.271974 0.039 Uiso 1 1 calc R U . . .
C7 C 0.7699(6) 0.6490(3) 0.1204(3) 0.0337(8) Uani 1 1 d . . . . .
H7A H 0.810131 0.719324 0.113304 0.040 Uiso 1 1 calc R U . . .
H7B H 0.667074 0.652917 0.149454 0.040 Uiso 1 1 calc R U . . .
C8 C 0.7226(6) 0.6004(4) 0.0246(4) 0.0353(8) Uani 1 1 d . . . . .
H8A H 0.628591 0.639180 -0.012388 0.042 Uiso 1 1 calc R U . . .
H8B H 0.821515 0.603176 -0.007781 0.042 Uiso 1 1 calc R U . . .
C9 C 1.0589(5) 0.5786(3) 0.1454(3) 0.0271(7) Uani 1 1 d . . . . .
H9A H 1.032640 0.539482 0.087117 0.032 Uiso 1 1 calc DR U . . .
H9B H 1.138535 0.537317 0.189603 0.032 Uiso 1 1 calc DR U . . .
C10 C 1.1506(5) 0.6795(4) 0.1257(3) 0.0351(8) Uani 1 1 d D . . . .
H10A H 1.080656 0.717405 0.074652 0.042 Uiso 1 1 calc DR U . . .
H10B H 1.168245 0.723275 0.181370 0.042 Uiso 1 1 calc DR U . . .

loop_
_atom_site_aniso_label
_atom_site_aniso_U_11
_atom_site_aniso_U_22
_atom_site_aniso_U_33
_atom_site_aniso_U_23
_atom_site_aniso_U_13
_atom_site_aniso_U_12
Hg1 0.02573(8) 0.02349(8) 0.03079(8) 0.00171(4) 0.01108(5) 0.00827(4)
I1 0.02272(11) 0.01908(10) 0.04026(13) -0.00442(7) 0.01388(9) 0.00078(7)
I2 0.02430(11) 0.02851(12) 0.04177(14) 0.00409(9) 0.01628(9) 0.00844(8)
N1 0.0280(13) 0.0213(12) 0.0253(12) 0.0030(9) 0.0086(10) 0.0070(10)
N2 0.0291(14) 0.0231(12) 0.0266(13) 0.0044(10) 0.0114(11) 0.0094(11)
O1 0.0436(19) 0.0321(15) 0.049(2) 0.0022(14) 0.0146(15) 0.0112(15)
O2 0.0286(15) 0.073(3) 0.0460(19) -0.0225(19) 0.0131(13) -0.0153(18)
C1 0.0295(17) 0.0275(16) 0.0306(17) 0.0070(12) 0.0118(13) 0.0075(13)
C2 0.0276(17) 0.050(3) 0.0273(16) 0.0052(16) 0.0079(13) 0.0083(17)
C3 0.0302(19) 0.053(3) 0.0333(19) -0.0052(18) 0.0098(15) -0.0056(19)
C4 0.0340(19) 0.0339(19) 0.0346(18) -0.0062(14) 0.0179(15) -0.0079(16)
C5 0.0331(18) 0.0223(14) 0.0263(15) 0.0010(10) 0.0164(13) 0.0029(12)
C6 0.053(2) 0.0203(13) 0.0294(16) 0.0030(12) 0.0194(16) 0.0133(15)
C7 0.0350(19) 0.0263(16) 0.042(2) 0.0129(15) 0.0134(16) 0.0149(15)
C8 0.0326(19) 0.0338(19) 0.040(2) 0.0130(16) 0.0072(16) 0.0072(16)
C9 0.0286(16) 0.0291(17) 0.0256(15) 0.0020(11) 0.0104(12) 0.0050(13)
C10 0.0327(19) 0.040(2) 0.0343(19) -0.0079(16) 0.0105(15) -0.0075(17)

loop_
_atom_type_symbol
_atom_type_description
_atom_type_scat_dispersion_real
_atom_type_scat_dispersion_imag
_atom_type_scat_source
C C 0.0020 0.0010 'International Tables Vol C Tables 4.2.6.8 and 6.1.1.4'
H H 0.0000 0.0000 'International Tables Vol C Tables 4.2.6.8 and 6.1.1.4'
N N 0.0050 0.0020 'International Tables Vol C Tables 4.2.6.8 and 6.1.1.4'
O O 0.0090 0.0050 'International Tables Vol C Tables 4.2.6.8 and 6.1.1.4'
I I -0.6140 1.4820 'International Tables Vol C Tables 4.2.6.8 and 6.1.1.4'
Hg Hg -1.2040 7.7340 'International Tables Vol C Tables 4.2.6.8 and 6.1.1.4'

loop_
_geom_angle_atom_site_label_1
_geom_angle_atom_site_label_2
_geom_angle_atom_site_label_3
_geom_angle
_geom_angle_site_symmetry_1
_geom_angle_site_symmetry_3
N1 Hg1 N2 70.45(11) . .
N1 Hg1 I1 98.32(7) . .
N2 Hg1 I1 113.31(8) . .
N1 Hg1 I2 105.88(8) . .
N2 Hg1 I2 106.87(8) . .
I1 Hg1 I2 138.113(13) . .
C1 N1 C5 118.9(4) . .
C1 N1 Hg1 127.3(3) . .
C5 N1 Hg1 113.6(3) . .
C6 N2 C9 113.5(4) . .
C6 N2 C7 109.4(3) . .
C9 N2 C7 113.9(3) . .
C6 N2 Hg1 102.8(2) . .
C9 N2 Hg1 106.8(2) . .
C7 N2 Hg1 109.8(3) . .
C8 O1 H1 109.5 . .
C10 O2 H2B 109.5 . .
N1 C1 C2 122.1(4) . .
N1 C1 H1A 118.9 . .
C2 C1 H1A 118.9 . .
C3 C2 C1 118.9(4) . .
C3 C2 H2A 120.5 . .
C1 C2 H2A 120.5 . .
C4 C3 C2 119.5(5) . .
C4 C3 H3 120.3 . .
C2 C3 H3 120.3 . .
C3 C4 C5 118.9(4) . .
C3 C4 H4 120.6 . .
C5 C4 H4 120.6 . .
N1 C5 C4 121.7(4) . .
N1 C5 C6 116.7(4) . .
C4 C5 C6 121.6(4) . .
N2 C6 C5 112.5(3) . .
N2 C6 H6A 109.1 . .
C5 C6 H6A 109.1 . .
N2 C6 H6B 109.1 . .
C5 C6 H6B 109.1 . .
H6A C6 H6B 107.8 . .
N2 C7 C8 113.0(3) . .
N2 C7 H7A 109.0 . .
C8 C7 H7A 109.0 . .
N2 C7 H7B 109.0 . .
C8 C7 H7B 109.0 . .
H7A C7 H7B 107.8 . .
O1 C8 C7 110.6(4) . .
O1 C8 H8A 109.5 . .
C7 C8 H8A 109.5 . .
O1 C8 H8B 109.5 . .
C7 C8 H8B 109.5 . .
H8A C8 H8B 108.1 . .
N2 C9 C10 115.1(3) . .
N2 C9 H9A 108.5 . .
C10 C9 H9A 108.5 . .
N2 C9 H9B 108.5 . .
C10 C9 H9B 108.5 . .
H9A C9 H9B 107.5 . .
O2 C10 C9 107.8(4) . .
O2 C10 H10A 110.1 . .
C9 C10 H10A 110.1 . .
O2 C10 H10B 110.1 . .
C9 C10 H10B 110.1 . .
H10A C10 H10B 108.5 . .

loop_
_geom_bond_atom_site_label_1
_geom_bond_atom_site_label_2
_geom_bond_distance
_geom_bond_site_symmetry_2
Hg1 N1 2.446(4) .
Hg1 N2 2.464(4) .
Hg1 I1 2.6582(5) .
Hg1 I2 2.6672(7) .
N1 C1 1.343(5) .
N1 C5 1.346(5) .
N2 C6 1.473(6) .
N2 C9 1.450(5) .
N2 C7 1.479(5) .
O1 C8 1.420(7) .
O1 H1 0.8400 .
O2 C10 1.465(3) .
O2 H2B 0.8400 .
C1 C2 1.394(7) .
C1 H1A 0.9500 .
C2 C3 1.375(8) .
C2 H2A 0.9500 .
C3 C4 1.384(8) .
C3 H3 0.9500 .
C4 C5 1.398(7) .
C4 H4 0.9500 .
C5 C6 1.498(6) .
C6 H6A 0.9900 .
C6 H6B 0.9900 .
C7 C8 1.534(8) .
C7 H7A 0.9900 .
C7 H7B 0.9900 .
C8 H8A 0.9900 .
C8 H8B 0.9900 .
C9 C10 1.566(6) .
C9 H9A 0.9900 .
C9 H9B 0.9900 .
C10 H10A 0.9900 .
C10 H10B 0.9900 .

loop_
_geom_torsion_atom_site_label_1
_geom_torsion_atom_site_label_2
_geom_torsion_atom_site_label_3
_geom_torsion_atom_site_label_4
_geom_torsion
_geom_torsion_site_symmetry_1
_geom_torsion_site_symmetry_2
_geom_torsion_site_symmetry_3
_geom_torsion_site_symmetry_4
C5 N1 C1 C2 1.2(6) . . . .
Hg1 N1 C1 C2 176.0(3) . . . .
N1 C1 C2 C3 -1.4(6) . . . .
C1 C2 C3 C4 0.5(7) . . . .
C2 C3 C4 C5 0.6(6) . . . .
C1 N1 C5 C4 -0.1(6) . . . .
Hg1 N1 C5 C4 -175.6(3) . . . .
C1 N1 C5 C6 -178.1(3) . . . .
Hg1 N1 C5 C6 6.4(4) . . . .
C3 C4 C5 N1 -0.8(6) . . . .
C3 C4 C5 C6 177.1(4) . . . .
C9 N2 C6 C5 -61.5(5) . . . .
C7 N2 C6 C5 170.0(4) . . . .
Hg1 N2 C6 C5 53.4(4) . . . .
N1 C5 C6 N2 -43.3(5) . . . .
C4 C5 C6 N2 138.7(4) . . . .
C6 N2 C7 C8 -174.9(4) . . . .
C9 N2 C7 C8 56.8(5) . . . .
Hg1 N2 C7 C8 -62.8(4) . . . .
N2 C7 C8 O1 55.8(5) . . . .
C6 N2 C9 C10 -65.3(4) . . . .
C7 N2 C9 C10 60.8(5) . . . .
Hg1 N2 C9 C10 -177.9(3) . . . .
N2 C9 C10 O2 172.9(3) . . . .
